data_7213313
loop_
_publ_author_name
'Avery, Thomas D.'
'Greatrex, Ben W.'
'Taylor, Dennis K.'
'Tiekink, Edward R. T.'

_publ_section_title
;
 Exploitation of ylide steric bulk to alter cyclopropanation outcome
 during the reaction of 1,2-dioxines and stabilised phosphorus ylides
;
_journal_issue 9
_journal_name_full 'Journal of the Chemical Society, Perkin Transactions 1'
_journal_page_first 1319
_journal_paper_doi 10.1039/b001975p
_journal_year 2000
_chemical_formula_moiety 'C22 H24 O3 '
_chemical_formula_sum 'C22 H24 O3'
_chemical_formula_weight 336.43
_space_group_IT_number 14
_symmetry_cell_setting monoclinic
_symmetry_Int_Tables_number 14
_symmetry_space_group_name_Hall '-P 2yn'
_symmetry_space_group_name_H-M 'P 1 21/n 1'
_cell_angle_alpha 90
_cell_angle_beta 91.930(3)
_cell_angle_gamma 90
_cell_formula_units_Z 4
_cell_length_a 5.54860(10)
_cell_length_b 17.8452(8)
_cell_length_c 19.0424(8)
_cell_measurement_reflns_used 0
_cell_measurement_temperature 173
_cell_measurement_theta_max 0.0
_cell_measurement_theta_min 0.0
_cell_volume 1884.43(12)
_computing_cell_refinement 'MSC/AFC Diffractometer Control'
_computing_data_collection 'MSC/AFC Diffractometer Control'
_computing_data_reduction 'teXsan for Windows version 1.05 (MSC, 1997-1999)'
_computing_publication_material 'teXsan for Windows version 1.05 (MSC, 1997-1999)'
_computing_structure_refinement 'teXsan for Windows version 1.05 (MSC, 1997-1999)'
_computing_structure_solution
;
SAPI91 (Fan, 1991)
;
_diffrn_ambient_temperature 173
_diffrn_measurement_device 'Nonius Kappa CCD'
_diffrn_measurement_method \w-2\q
_diffrn_orient_matrix_UB_11 0.00000
_diffrn_orient_matrix_UB_12 0.00000
_diffrn_orient_matrix_UB_13 0.00000
_diffrn_orient_matrix_UB_21 0.00000
_diffrn_orient_matrix_UB_22 0.00000
_diffrn_orient_matrix_UB_23 0.00000
_diffrn_orient_matrix_UB_31 0.00000
_diffrn_orient_matrix_UB_32 0.00000
_diffrn_orient_matrix_UB_33 0.00000
_diffrn_radiation_detector CCD
_diffrn_radiation_monochromator graphite
_diffrn_radiation_source 'X-ray tube'
_diffrn_radiation_type 'Mo K\a'
_diffrn_radiation_wavelength 0.7107
_diffrn_reflns_av_R_equivalents 0.00000
_diffrn_reflns_av_sigmaI/netI 0.113
_diffrn_reflns_limit_h_max 7
_diffrn_reflns_limit_h_min 0
_diffrn_reflns_limit_k_max 25
_diffrn_reflns_limit_k_min 0
_diffrn_reflns_limit_l_max 26
_diffrn_reflns_limit_l_min -26
_diffrn_reflns_number 5659
_diffrn_reflns_reduction_process 'Lp corrections applied'
_diffrn_reflns_theta_max 30.05
_diffrn_reflns_theta_min 1.07
_diffrn_standards_decay_% 0.00
_diffrn_standards_interval_count 0
_diffrn_standards_number 0
_exptl_absorpt_coefficient_mu 0.077
_exptl_absorpt_correction_type none
_exptl_crystal_colour colourless
_exptl_crystal_density_diffrn 1.186
_exptl_crystal_density_meas ?
_exptl_crystal_description block
_exptl_crystal_F_000 720
_exptl_crystal_size_max 0.38
_exptl_crystal_size_mid 0.10
_exptl_crystal_size_min 0.10
_refine_diff_density_max 0.45
_refine_diff_density_min -0.40
_refine_ls_extinction_coef 0.00000122(12)
_refine_ls_extinction_expression 'equ(3) Acta Cryst.(1968) A24, p213.'
_refine_ls_extinction_method 'Zachariasen (1967)'
_refine_ls_goodness_of_fit_ref 2.540
_refine_ls_hydrogen_treatment noref
_refine_ls_matrix_type full
_refine_ls_number_constraints 0
_refine_ls_number_parameters 227
_refine_ls_number_reflns 2484
_refine_ls_number_restraints 0
_refine_ls_R_factor_gt 0.0730
_refine_ls_shift/su_max 0.0000
_refine_ls_shift/su_mean 0.0002
_refine_ls_structure_factor_coef F
_refine_ls_weighting_details 'w = 1/[\s^2^(Fo)]'
_refine_ls_weighting_scheme sigma
_refine_ls_wR_factor_ref 0.0470
_reflns_number_gt 2484
_reflns_number_total 5659
_reflns_threshold_expression I>3.00\s(I)
_cod_data_source_file b001975psup1.cif
_cod_data_source_block C22H24O3
_cod_depositor_comments
;
The following automatic conversions were performed:

'_exptl_crystal_density_meas' value 'not measured' was changed to '?'
- the value is perceived as not measured.

Automatic conversion script
Id: cif_fix_values 3008 2015-01-20 13:52:24Z robertas 
;
_cod_original_cell_volume 1884.43(10)
_cod_original_sg_symbol_H-M 'P 21/n     '
_cod_original_formula_sum 'C22 H24 O3 '
_cod_database_code 7213313

loop_
_symmetry_equiv_pos_as_xyz
'   +x,   +y,   +z'
1/2-x,1/2+y,1/2-z
'   -x,   -y,   -z'
1/2+x,1/2-y,1/2+z

loop_
_atom_site_label
_atom_site_fract_x
_atom_site_fract_y
_atom_site_fract_z
_atom_site_U_iso_or_equiv
_atom_site_occupancy
_atom_site_adp_type
_atom_site_calc_flag
O(11) 0.5868(2) 0.12682(6) 0.44039(5) 0.0301(3) 1.000 Uani d
O(12) 0.3538(1) 0.13635(6) 0.53566(5) 0.0255(3) 1.000 Uani d
O(22) 0.0227(2) 0.17441(7) 0.21289(6) 0.0425(4) 1.000 Uani d
C(1) 0.1580(2) 0.13544(9) 0.42568(7) 0.0233(5) 1.000 Uani d
C(2) 0.1555(2) 0.13214(10) 0.34715(7) 0.0245(5) 1.000 Uani d
C(3) 0.1107(2) 0.20538(10) 0.38116(8) 0.0248(5) 1.000 Uani d
C(11) 0.3910(2) 0.13155(9) 0.46632(8) 0.0219(5) 1.000 Uani d
C(13) 0.5570(2) 0.13650(10) 0.58814(8) 0.0265(5) 1.000 Uani d
C(14) 0.7199(2) 0.20285(10) 0.57716(8) 0.0330(5) 1.000 Uani d
C(15) 0.6883(3) 0.06226(11) 0.58563(8) 0.0404(6) 1.000 Uani d
C(16) 0.4270(3) 0.14397(10) 0.65631(8) 0.0384(6) 1.000 Uani d
C(21) -0.0466(2) 0.09231(9) 0.30801(8) 0.0270(5) 1.000 Uani d
C(22) -0.0965(2) 0.12313(10) 0.23540(8) 0.0272(5) 1.000 Uani d
C(23) -0.2972(2) 0.08992(9) 0.19143(8) 0.0246(5) 1.000 Uani d
C(24) -0.4474(2) 0.03430(10) 0.21570(8) 0.0288(5) 1.000 Uani d
C(25) -0.6309(2) 0.00503(10) 0.17280(9) 0.0331(6) 1.000 Uani d
C(26) -0.6640(3) 0.03098(11) 0.10520(9) 0.0395(6) 1.000 Uani d
C(27) -0.5154(3) 0.08586(12) 0.08048(9) 0.0525(7) 1.000 Uani d
C(28) -0.3332(3) 0.11505(10) 0.12331(9) 0.0423(6) 1.000 Uani d
C(31) 0.2911(2) 0.26747(9) 0.38203(8) 0.0248(5) 1.000 Uani d
C(32) 0.3255(3) 0.31038(10) 0.44200(8) 0.0317(6) 1.000 Uani d
C(33) 0.4963(3) 0.36644(11) 0.44543(9) 0.0385(6) 1.000 Uani d
C(34) 0.6337(3) 0.38110(10) 0.38877(10) 0.0411(6) 1.000 Uani d
C(35) 0.6015(3) 0.34014(11) 0.32817(9) 0.0418(6) 1.000 Uani d
C(36) 0.4300(3) 0.28310(10) 0.32442(8) 0.0335(6) 1.000 Uani d
H(1) 0.0223 0.1144 0.4476 0.028 1.000 Uiso c
H(2) 0.3094 0.1271 0.3273 0.029 1.000 Uiso c
H(3) -0.0527 0.2213 0.3788 0.030 1.000 Uiso c
H(14) 0.8405 0.2045 0.6137 0.040 1.000 Uiso c
H(14) 0.7942 0.1982 0.5332 0.040 1.000 Uiso c
H(14) 0.6275 0.2477 0.5777 0.040 1.000 Uiso c
H(15) 0.8202 0.0627 0.6188 0.048 1.000 Uiso c
H(15) 0.5807 0.0229 0.5967 0.048 1.000 Uiso c
H(15) 0.7464 0.0546 0.5398 0.048 1.000 Uiso c
H(16) 0.5410 0.1427 0.6946 0.046 1.000 Uiso c
H(16) 0.3419 0.1902 0.6566 0.046 1.000 Uiso c
H(16) 0.3165 0.1037 0.6605 0.046 1.000 Uiso c
H(21) -0.1888 0.0970 0.3341 0.032 1.000 Uiso c
H(21) -0.0052 0.0409 0.3041 0.032 1.000 Uiso c
H(24) -0.4244 0.0160 0.2623 0.035 1.000 Uiso c
H(25) -0.7335 -0.0329 0.1901 0.040 1.000 Uiso c
H(26) -0.7894 0.0110 0.0756 0.047 1.000 Uiso c
H(27) -0.5382 0.1038 0.0338 0.063 1.000 Uiso c
H(28) -0.2311 0.1529 0.1057 0.051 1.000 Uiso c
H(32) 0.2298 0.3010 0.4815 0.038 1.000 Uiso c
H(33) 0.5186 0.3950 0.4873 0.046 1.000 Uiso c
H(34) 0.7515 0.4197 0.3914 0.049 1.000 Uiso c
H(35) 0.6963 0.3507 0.2887 0.050 1.000 Uiso c
H(36) 0.4080 0.2548 0.2824 0.040 1.000 Uiso c

loop_
_atom_site_aniso_label
_atom_site_aniso_U_11
_atom_site_aniso_U_22
_atom_site_aniso_U_33
_atom_site_aniso_U_12
_atom_site_aniso_U_13
_atom_site_aniso_U_23
O(11) 0.0197(5) 0.0436(9) 0.0270(6) 0.0016(5) -0.0008(4) -0.0024(6)
O(12) 0.0231(5) 0.0350(8) 0.0180(6) 0.0000(5) -0.0045(4) 0.0012(6)
O(22) 0.0464(7) 0.0483(10) 0.0318(7) -0.0176(6) -0.0118(5) 0.0114(7)
C(1) 0.0157(7) 0.0321(12) 0.0221(9) -0.0010(7) 0.0003(6) 0.0038(9)
C(2) 0.0205(7) 0.0303(12) 0.0226(10) -0.0009(7) -0.0011(6) -0.0004(9)
C(3) 0.0197(8) 0.0286(13) 0.0256(10) 0.0036(7) -0.0031(6) -0.0001(9)
C(11) 0.0257(8) 0.0210(11) 0.0187(10) -0.0012(7) -0.0017(7) 0.0002(8)
C(13) 0.0276(8) 0.0274(13) 0.0240(10) 0.0013(8) -0.0068(7) 0.0013(9)
C(14) 0.0310(8) 0.038(1) 0.0301(10) -0.0002(8) -0.0063(7) -0.0051(9)
C(15) 0.0473(10) 0.037(1) 0.0361(11) 0.0031(9) -0.0122(8) 0.0054(10)
C(16) 0.0456(9) 0.047(2) 0.0222(10) -0.0030(9) -0.0056(7) 0.0015(10)
C(21) 0.0248(8) 0.0321(13) 0.0240(10) 0.0011(7) -0.0021(7) -0.0004(9)
C(22) 0.0272(8) 0.0312(13) 0.0234(10) -0.0005(8) 0.0003(7) 0.0021(9)
C(23) 0.0250(8) 0.0264(12) 0.0222(10) 0.0005(8) -0.0030(7) 0.0009(9)
C(24) 0.0324(9) 0.0303(13) 0.0236(10) 0.0027(8) -0.0020(7) 0.0024(9)
C(25) 0.0298(9) 0.0354(13) 0.0335(11) -0.0049(8) -0.0056(8) 0.0023(10)
C(26) 0.0361(9) 0.043(2) 0.0382(12) -0.0081(9) -0.0171(8) 0.0058(10)
C(27) 0.0564(11) 0.068(2) 0.0309(11) -0.0216(11) -0.0231(9) 0.0221(11)
C(28) 0.0426(10) 0.051(2) 0.0322(11) -0.0184(9) -0.0135(8) 0.0127(10)
C(31) 0.0221(8) 0.0292(12) 0.0227(10) 0.0050(7) -0.0058(7) 0.0038(9)
C(32) 0.0347(9) 0.0273(13) 0.0327(11) 0.0002(8) -0.0024(7) 0.0001(9)
C(33) 0.0485(10) 0.0338(13) 0.0322(11) -0.0033(9) -0.0132(8) -0.0018(10)
C(34) 0.0382(10) 0.033(2) 0.0513(13) -0.0058(8) -0.0100(9) 0.0091(11)
C(35) 0.0371(10) 0.046(2) 0.0426(12) -0.0032(9) 0.0054(8) 0.0124(11)
C(36) 0.0372(9) 0.035(1) 0.0281(10) 0.0003(9) 0.0004(8) 0.0009(9)

loop_
_atom_type_symbol
_atom_type_oxidation_number
_atom_type_number_in_cell
_atom_type_scat_dispersion_real
_atom_type_scat_dispersion_imag
_atom_type_scat_source
C 0 88 0.002 0.002
;International Tables for Crystallography
(1992, Vol. C, Table 6.1.1.2)
;
H 0 96 0.000 0.000
;International Tables for Crystallography
(1992, Vol. C, Table 6.1.1.2)
;
O 0 12 0.008 0.006
;International Tables for Crystallography
(1992, Vol. C, Table 6.1.1.2)
;

loop_
_geom_angle_atom_site_label_1
_geom_angle_atom_site_label_2
_geom_angle_atom_site_label_3
_geom_angle
_geom_angle_publ_flag
C11 O12 C13 121.6(2) ?
C2 C1 C3 58.8(2) ?
C2 C1 C11 119.8(2) ?
C2 C1 H1 116.2 no
C3 C1 C11 117.2(2) ?
C3 C1 H1 116.2 no
C11 C1 H1 116.2 no
C1 C2 C3 61.6(2) ?
C1 C2 C21 119.7(2) ?
C1 C2 H2 115.0 no
C3 C2 C21 120.0(2) ?
C3 C2 H2 115.0 no
C21 C2 H2 115.0 no
C1 C3 C2 59.6(2) ?
C1 C3 C31 119.9(2) ?
C1 C3 H3 114.6 no
C2 C3 C31 122.5(2) ?
C2 C3 H3 114.6 no
C31 C3 H3 114.6 no
O11 C11 O12 125.0(2) ?
O11 C11 C1 124.6(2) ?
O12 C11 C1 110.4(2) ?
O12 C13 C14 110.7(2) ?
O12 C13 C15 109.5(2) ?
O12 C13 C16 101.8(2) ?
C14 C13 C15 113.0(2) ?
C14 C13 C16 110.8(2) ?
C15 C13 C16 110.4(2) ?
C13 C14 H14a 109.5 no
C13 C14 H14b 109.5 no
C13 C14 H14c 109.5 no
H14a C14 H14b 109.5 no
H14a C14 H14c 109.5 no
H14b C14 H14c 109.5 no
C13 C15 H15a 109.5 no
C13 C15 H15b 109.5 no
C13 C15 H15c 109.5 no
H15a C15 H15b 109.5 no
H15a C15 H15c 109.5 no
H15b C15 H15c 109.5 no
C13 C16 H16a 109.5 no
C13 C16 H16b 109.5 no
C13 C16 H16c 109.5 no
H16a C16 H16b 109.5 no
H16a C16 H16c 109.5 no
H16b C16 H16c 109.5 no
C2 C21 C22 113.2(2) ?
C2 C21 H21a 108.5 no
C2 C21 H21b 108.5 no
C22 C21 H21a 108.5 no
C22 C21 H21b 108.5 no
H21a C21 H21b 109.5 no
O22 C22 C21 120.9(2) ?
O22 C22 C23 120.4(2) ?
C21 C22 C23 118.8(2) ?
C22 C23 C24 122.9(2) ?
C22 C23 C28 118.6(2) ?
C24 C23 C28 118.5(2) ?
C23 C24 C25 120.8(2) ?
C23 C24 H24 119.6 no
C25 C24 H24 119.6 no
C24 C25 C26 119.8(2) ?
C24 C25 H25 120.1 no
C26 C25 H25 120.1 no
C25 C26 C27 119.9(2) ?
C25 C26 H26 120.1 no
C27 C26 H26 120.1 no
C26 C27 C28 120.2(2) ?
C26 C27 H27 119.9 no
C28 C27 H27 119.9 no
C23 C28 C27 120.8(2) ?
C23 C28 H28 119.6 no
C27 C28 H28 119.6 no
C3 C31 C32 119.6(2) ?
C3 C31 C36 122.0(2) ?
C32 C31 C36 118.4(2) ?
C31 C32 C33 121.1(2) ?
C31 C32 H32 119.4 no
C33 C32 H32 119.4 no
C32 C33 C34 120.2(3) ?
C32 C33 H33 119.9 no
C34 C33 H33 119.9 no
C33 C34 C35 120.1(2) ?
C33 C34 H34 119.9 no
C35 C34 H34 120.0 no
C34 C35 C36 120.1(2) ?
C34 C35 H35 120.0 no
C36 C35 H35 120.0 no
C31 C36 C35 120.1(2) ?
C31 C36 H36 119.9 no
C35 C36 H36 119.9 no

loop_
_geom_bond_atom_site_label_1
_geom_bond_atom_site_label_2
_geom_bond_distance
_geom_bond_publ_flag
O11 C11 1.211(2) ?
O12 C11 1.346(3) ?
O12 C13 1.481(2) ?
O22 C22 1.216(3) ?
C1 C2 1.496(3) ?
C1 C3 1.527(3) ?
C1 C11 1.486(3) ?
C1 H1 0.95 no
C2 C3 1.483(3) ?
C2 C21 1.504(3) ?
C2 H2 0.95 no
C3 C31 1.493(3) ?
C3 H3 0.95 no
C13 C14 1.508(4) ?
C13 C15 1.513(4) ?
C13 C16 1.512(3) ?
C14 H14a 0.95 no
C14 H14b 0.95 no
C14 H14c 0.95 no
C15 H15a 0.95 no
C15 H15b 0.95 no
C15 H15c 0.95 no
C16 H16a 0.95 no
C16 H16b 0.95 no
C16 H16c 0.95 no
C21 C22 1.505(3) ?
C21 H21a 0.95 no
C21 H21b 0.95 no
C22 C23 1.493(3) ?
C23 C24 1.385(3) ?
C23 C28 1.381(3) ?
C24 C25 1.386(3) ?
C24 H24 0.95 no
C25 C26 1.374(3) ?
C25 H25 0.95 no
C26 C27 1.374(4) ?
C26 H26 0.95 no
C27 C28 1.380(3) ?
C27 H27 0.95 no
C28 H28 0.95 no
C31 C32 1.383(3) ?
C31 C36 1.390(3) ?
C32 C33 1.378(3) ?
C32 H32 0.95 no
C33 C34 1.367(3) ?
C33 H33 0.95 no
C34 C35 1.373(4) ?
C34 H34 0.95 no
C35 C36 1.394(4) ?
C35 H35 0.95 no
C36 H36 0.95 no

loop_
_geom_contact_atom_site_label_1
_geom_contact_atom_site_label_2
_geom_contact_distance
_geom_contact_site_symmetry_2
_geom_contact_publ_flag
O11 H1 2.4256 1_655 no
O11 H21a 2.4701 1_655 no
O11 H3 2.8943 1_655 no
O11 H15b 2.9084 3_656 no
O11 C1 3.195(2) 1_655 no
O11 C21 3.349(3) 1_655 no
O11 C3 3.451(3) 1_655 no
O22 H16b 2.8148 4_454 no
O22 H14c 3.0009 4_454 no
O22 C16 3.451(4) 4_454 no
O22 C14 3.587(3) 4_454 no
C11 H15b 3.0126 3_656 no
C16 H35 2.8678 4_455 no
C22 C25 3.570(3) 1_655 no
C24 H2 3.0451 1_455 no
C25 H34 2.9008 2_545 no
C26 H34 3.0290 2_545 no
C26 C33 3.582(4) 2_445 no
C33 H26 2.8463 2_455 no
C34 H25 3.0522 2_455 no
C35 H3 2.9971 1_655 no
H1 H14b 2.5746 1_455 no
H1 H15c 2.5981 1_455 no
H15a H21b 2.5542 3_656 no
H16a H35 2.6670 4_455 no
H16c H24 2.6501 3_556 no
H16c H35 2.6796 4_455 no
H26 H33 2.5809 4_354 no
H26 H33 2.6900 2_445 no
H27 H32 2.4871 4_454 no
H27 H33 2.5854 4_354 no
H28 H32 2.5061 4_454 no

loop_
_geom_torsion_atom_site_label_1
_geom_torsion_atom_site_label_2
_geom_torsion_atom_site_label_3
_geom_torsion_atom_site_label_4
_geom_torsion
_geom_torsion_publ_flag
O11 C11 O12 C13 0.2(4) no
O11 C11 C1 C2 1.1(4) no
O11 C11 C1 C3 -66.7(3) no
O12 C11 C1 C2 179.2(2) no
O12 C11 C1 C3 111.4(2) no
O22 C22 C21 C2 1.1(3) no
O22 C22 C23 C24 -176.3(2) no
O22 C22 C23 C28 4.5(4) no
C1 C2 C3 C31 108.1(2) no
C1 C2 C21 C22 151.9(2) no
C1 C3 C2 C21 109.8(2) no
C1 C3 C31 C32 -69.2(3) no
C1 C3 C31 C36 109.8(3) no
C1 C11 O12 C13 -177.9(2) no
C2 C1 C3 C31 -112.4(2) no
C2 C3 C1 C11 110.0(2) no
C2 C3 C31 C32 -140.1(2) no
C2 C3 C31 C36 38.8(3) no
C2 C21 C22 C23 -178.5(2) no
C3 C1 C2 C21 -110.3(2) no
C3 C2 C1 C11 -105.6(3) no
C3 C2 C21 C22 79.4(3) no
C3 C31 C32 C33 177.8(2) no
C3 C31 C36 C35 -178.1(2) no
C11 O12 C13 C14 61.2(3) no
C11 O12 C13 C15 -64.1(3) no
C11 O12 C13 C16 179.1(2) no
C11 C1 C2 C21 144.1(2) no
C11 C1 C3 C31 -2.4(3) no
C21 C2 C3 C31 -142.1(2) no
C21 C22 C23 C24 3.2(3) no
C21 C22 C23 C28 -176.0(2) no
C22 C23 C24 C25 -179.8(2) no
C22 C23 C28 C27 179.7(3) no
C23 C24 C25 C26 0.4(4) no
C23 C28 C27 C26 -0.1(5) no
C24 C23 C28 C27 0.4(4) no
C24 C25 C26 C27 -0.1(4) no
C25 C24 C23 C28 -0.6(4) no
C25 C26 C27 C28 -0.0(5) no
C31 C32 C33 C34 0.7(4) no
C31 C36 C35 C34 -0.0(4) no
C32 C31 C36 C35 0.9(4) no
C32 C33 C34 C35 0.2(4) no
C33 C32 C31 C36 -1.2(4) no
C33 C34 C35 C36 -0.5(4) no
